data_1545447
loop_
_publ_author_name
'Li, Huan-Huan'
'Bai, Fan'
'Yan, Hong'
'Lu, Chang-Sheng'

_publ_section_title
;
 Base-Promoted Decarboxylative Azo-Coupling: Construction of Unsymmetrical
 Azocarboranes.
;
_journal_issue 4
_journal_name_full 'Organic letters'
_journal_page_first 862
_journal_page_last 865
_journal_paper_doi 10.1021/acs.orglett.7b00013
_journal_volume 19
_journal_year 2017
_chemical_formula_sum 'C12 H24 B10 N2'
_chemical_formula_weight 304.43
_chemical_name_systematic
; 
 ? 
;
_space_group_IT_number 14
_symmetry_cell_setting monoclinic
_symmetry_space_group_name_Hall '-P 2yn'
_symmetry_space_group_name_H-M 'P 1 21/n 1'
_atom_sites_solution_hydrogens geom
_atom_sites_solution_primary direct
_atom_sites_solution_secondary difmap
_audit_creation_method SHELXL-97
_cell_angle_alpha 90.00
_cell_angle_beta 97.699(2)
_cell_angle_gamma 90.00
_cell_formula_units_Z 4
_cell_length_a 7.0584(8)
_cell_length_b 12.6160(14)
_cell_length_c 21.271(3)
_cell_measurement_reflns_used 3155
_cell_measurement_temperature 296(2)
_cell_measurement_theta_max 27.40
_cell_measurement_theta_min 2.52
_cell_volume 1877.1(4)
_computing_structure_refinement 'SHELXL-97 (Sheldrick, 1997)'
_computing_structure_solution 'SHELXS-97 (Sheldrick, 1990)'
_diffrn_ambient_temperature 296(2)
_diffrn_measured_fraction_theta_full 0.993
_diffrn_measured_fraction_theta_max 0.993
_diffrn_measurement_device_type 'CCD area detector'
_diffrn_measurement_method 'phi and omega scans'
_diffrn_radiation_monochromator graphite
_diffrn_radiation_source 'fine-focus sealed tube'
_diffrn_radiation_type MoK\a
_diffrn_radiation_wavelength 0.71073
_diffrn_reflns_av_R_equivalents 0.0386
_diffrn_reflns_av_sigmaI/netI 0.0410
_diffrn_reflns_limit_h_max 9
_diffrn_reflns_limit_h_min -9
_diffrn_reflns_limit_k_max 13
_diffrn_reflns_limit_k_min -16
_diffrn_reflns_limit_l_max 26
_diffrn_reflns_limit_l_min -27
_diffrn_reflns_number 12612
_diffrn_reflns_theta_full 27.58
_diffrn_reflns_theta_max 27.58
_diffrn_reflns_theta_min 1.88
_exptl_absorpt_coefficient_mu 0.055
_exptl_absorpt_correction_T_max 0.9848
_exptl_absorpt_correction_T_min 0.9848
_exptl_absorpt_correction_type multi-scan
_exptl_absorpt_process_details sadabs
_exptl_crystal_colour yellow
_exptl_crystal_density_diffrn 1.077
_exptl_crystal_density_method 'not measured'
_exptl_crystal_description block
_exptl_crystal_F_000 640
_exptl_crystal_size_max 0.28
_exptl_crystal_size_mid 0.28
_exptl_crystal_size_min 0.28
_refine_diff_density_max 0.385
_refine_diff_density_min -0.263
_refine_diff_density_rms 0.046
_refine_ls_extinction_method none
_refine_ls_goodness_of_fit_ref 1.041
_refine_ls_hydrogen_treatment mixed
_refine_ls_matrix_type full
_refine_ls_number_parameters 220
_refine_ls_number_reflns 4311
_refine_ls_number_restraints 0
_refine_ls_restrained_S_all 1.041
_refine_ls_R_factor_all 0.0745
_refine_ls_R_factor_gt 0.0518
_refine_ls_shift/su_max 0.000
_refine_ls_shift/su_mean 0.000
_refine_ls_structure_factor_coef Fsqd
_refine_ls_weighting_details 'calc w=1/[\s^2^(Fo^2^)+(0.0837P)^2^+0.4336P] where P=(Fo^2^+2Fc^2^)/3'
_refine_ls_weighting_scheme calc
_refine_ls_wR_factor_gt 0.1414
_refine_ls_wR_factor_ref 0.1573
_reflns_number_gt 3199
_reflns_number_total 4311
_reflns_threshold_expression >2sigma(I)
_cod_data_source_file ol7b00013_si_002.cif
_cod_data_source_block 3ae
_cod_depositor_comments
;
The following automatic conversions were performed:

'_symmetry_cell_setting' value 'Monoclinic' changed to 'monoclinic'
according to
/home/data/users/saulius/crontab/automatic-downloads/current/ACS/lib/dictionaries/cif_core.dic
dictionary named 'cif_core.dic' version 2.4.2 from 2011-04-26.

Automatic conversion script
Id: cif_fix_values 4973 2017-02-22 13:04:09Z antanas 
;
_cod_original_sg_symbol_H-M 'P2(1)/n  '
_cod_database_code 1545447

loop_
_symmetry_equiv_pos_as_xyz
'x, y, z'
'-x+1/2, y+1/2, -z+1/2'
'-x, -y, -z'
'x-1/2, -y-1/2, z-1/2'

loop_
_atom_site_label
_atom_site_type_symbol
_atom_site_fract_x
_atom_site_fract_y
_atom_site_fract_z
_atom_site_U_iso_or_equiv
_atom_site_adp_type
_atom_site_occupancy
_atom_site_symmetry_multiplicity
_atom_site_calc_flag
_atom_site_refinement_flags
C2 C 0.7506(2) 0.12518(12) 0.21788(7) 0.0244(3) Uani 1 1 d .
H2 H 0.6996 0.2077 0.2154 0.029 Uiso 1 1 calc R
N1 N 0.47270(17) 0.05962(11) 0.12764(6) 0.0251(3) Uani 1 1 d .
N2 N 0.41940(17) 0.15279(10) 0.13352(6) 0.0263(3) Uani 1 1 d .
C1 C 0.6385(2) 0.03271(12) 0.17289(7) 0.0225(3) Uani 1 1 d .
C3 C 0.2596(2) 0.18447(12) 0.08935(7) 0.0246(3) Uani 1 1 d .
C6 C -0.0544(2) 0.26315(12) 0.00819(7) 0.0248(3) Uani 1 1 d .
C8 C 0.1816(2) 0.12471(13) 0.03683(7) 0.0259(3) Uani 1 1 d .
H8A H 0.2329 0.0590 0.0287 0.031 Uiso 1 1 calc R
C7 C 0.0275(2) 0.16477(13) -0.00265(7) 0.0266(3) Uani 1 1 d .
H7A H -0.0239 0.1251 -0.0377 0.032 Uiso 1 1 calc R
C5 C 0.0264(2) 0.32058(13) 0.06084(8) 0.0305(4) Uani 1 1 d .
H5A H -0.0253 0.3860 0.0694 0.037 Uiso 1 1 calc R
C4 C 0.1828(2) 0.28210(13) 0.10081(8) 0.0316(4) Uani 1 1 d .
H4A H 0.2360 0.3222 0.1354 0.038 Uiso 1 1 calc R
C9 C -0.2243(2) 0.30345(14) -0.03802(7) 0.0310(4) Uani 1 1 d .
B9 B 0.8955(2) -0.11719(15) 0.22345(9) 0.0293(4) Uani 1 1 d .
H9 H 0.9463 -0.1997 0.2256 0.035 Uiso 1 1 calc R
B5 B 0.7932(2) -0.05812(14) 0.15105(8) 0.0262(4) Uani 1 1 d .
H5 H 0.7741 -0.1015 0.1058 0.031 Uiso 1 1 calc R
B6 B 0.8540(2) 0.07879(14) 0.15458(8) 0.0254(4) Uani 1 1 d .
H6 H 0.8732 0.1249 0.1120 0.030 Uiso 1 1 calc R
B10 B 1.0217(2) -0.01556(15) 0.18815(9) 0.0274(4) Uani 1 1 d .
H10 H 1.1532 -0.0320 0.1673 0.033 Uiso 1 1 calc R
B12 B 1.0160(3) -0.01678(15) 0.27210(9) 0.0308(4) Uani 1 1 d .
H12 H 1.1445 -0.0341 0.3058 0.037 Uiso 1 1 calc R
B11 B 0.9899(2) 0.10489(15) 0.22954(9) 0.0284(4) Uani 1 1 d .
H11 H 1.0989 0.1677 0.2355 0.034 Uiso 1 1 calc R
B7 B 0.8432(3) 0.07719(16) 0.28976(8) 0.0309(4) Uani 1 1 d .
H7 H 0.8584 0.1223 0.3344 0.037 Uiso 1 1 calc R
B3 B 0.6147(3) 0.03463(16) 0.25261(8) 0.0284(4) Uani 1 1 d .
H3 H 0.4821 0.0526 0.2724 0.034 Uiso 1 1 calc R
B8 B 0.7837(3) -0.06010(16) 0.28617(9) 0.0317(4) Uani 1 1 d .
H8 H 0.7614 -0.1054 0.3288 0.038 Uiso 1 1 calc R
B4 B 0.6471(2) -0.08594(14) 0.21092(8) 0.0273(4) Uani 1 1 d .
H4 H 0.5350 -0.1470 0.2042 0.033 Uiso 1 1 calc R
C12 C -0.3026(3) 0.40823(17) -0.01696(11) 0.0560(6) Uani 1 1 d .
H12A H -0.4086 0.4301 -0.0472 0.084 Uiso 1 1 calc R
H12B H -0.2041 0.4612 -0.0142 0.084 Uiso 1 1 calc R
H12C H -0.3443 0.3995 0.0239 0.084 Uiso 1 1 calc R
C10 C -0.1569(3) 0.3200(2) -0.10292(9) 0.0587(6) Uani 1 1 d .
H10A H -0.1115 0.2540 -0.1177 0.088 Uiso 1 1 calc R
H10B H -0.0555 0.3712 -0.0991 0.088 Uiso 1 1 calc R
H10C H -0.2617 0.3451 -0.1326 0.088 Uiso 1 1 calc R
C11 C -0.3846(3) 0.22134(17) -0.04402(11) 0.0552(6) Uani 1 1 d .
H11A H -0.3388 0.1558 -0.0593 0.083 Uiso 1 1 calc R
H11B H -0.4904 0.2465 -0.0733 0.083 Uiso 1 1 calc R
H11C H -0.4253 0.2100 -0.0032 0.083 Uiso 1 1 calc R

loop_
_atom_site_aniso_label
_atom_site_aniso_U_11
_atom_site_aniso_U_22
_atom_site_aniso_U_33
_atom_site_aniso_U_23
_atom_site_aniso_U_13
_atom_site_aniso_U_12
C2 0.0225(7) 0.0251(8) 0.0244(7) -0.0026(6) -0.0013(6) -0.0006(6)
N1 0.0196(6) 0.0312(8) 0.0239(6) 0.0002(5) 0.0012(5) -0.0008(5)
N2 0.0219(6) 0.0295(7) 0.0268(7) 0.0004(5) 0.0007(5) -0.0007(5)
C1 0.0202(7) 0.0254(8) 0.0218(7) -0.0015(6) 0.0024(5) -0.0020(6)
C3 0.0195(7) 0.0296(9) 0.0240(7) 0.0009(6) 0.0005(5) -0.0024(6)
C6 0.0217(7) 0.0287(8) 0.0242(7) 0.0034(6) 0.0036(6) -0.0006(6)
C8 0.0251(7) 0.0288(8) 0.0243(7) -0.0024(6) 0.0048(6) 0.0018(6)
C7 0.0248(7) 0.0338(9) 0.0208(7) -0.0043(6) 0.0019(5) -0.0002(6)
C5 0.0317(8) 0.0243(8) 0.0342(8) -0.0011(6) -0.0002(6) 0.0024(6)
C4 0.0323(8) 0.0272(9) 0.0324(8) -0.0049(6) -0.0058(6) -0.0037(6)
C9 0.0270(8) 0.0342(9) 0.0301(8) 0.0030(7) -0.0024(6) 0.0045(7)
B9 0.0260(9) 0.0266(10) 0.0362(10) 0.0057(7) 0.0076(7) 0.0011(7)
B5 0.0227(8) 0.0275(9) 0.0298(9) -0.0020(7) 0.0079(6) -0.0002(7)
B6 0.0206(8) 0.0300(10) 0.0259(8) 0.0022(7) 0.0041(6) -0.0031(7)
B10 0.0206(8) 0.0293(10) 0.0326(9) 0.0036(7) 0.0045(7) 0.0004(7)
B12 0.0278(9) 0.0309(10) 0.0325(9) 0.0068(8) -0.0003(7) 0.0034(7)
B11 0.0220(8) 0.0305(10) 0.0310(9) 0.0026(7) -0.0033(7) -0.0007(7)
B7 0.0316(9) 0.0365(11) 0.0231(8) -0.0007(7) -0.0021(7) 0.0033(8)
B3 0.0278(9) 0.0361(10) 0.0223(8) 0.0001(7) 0.0066(7) 0.0002(7)
B8 0.0325(9) 0.0349(11) 0.0283(9) 0.0096(7) 0.0059(7) 0.0012(8)
B4 0.0266(9) 0.0252(9) 0.0313(9) 0.0034(7) 0.0082(7) -0.0009(7)
C12 0.0500(12) 0.0508(13) 0.0613(13) -0.0059(10) -0.0144(10) 0.0220(10)
C10 0.0555(13) 0.0845(17) 0.0354(10) 0.0221(11) 0.0039(9) 0.0220(12)
C11 0.0317(10) 0.0603(14) 0.0679(14) 0.0095(11) -0.0146(9) -0.0039(9)

loop_
_atom_type_symbol
_atom_type_description
_atom_type_scat_dispersion_real
_atom_type_scat_dispersion_imag
_atom_type_scat_source
C C 0.0033 0.0016 'International Tables Vol C Tables 4.2.6.8 and 6.1.1.4'
H H 0.0000 0.0000 'International Tables Vol C Tables 4.2.6.8 and 6.1.1.4'
B B 0.0013 0.0007 'International Tables Vol C Tables 4.2.6.8 and 6.1.1.4'
N N 0.0061 0.0033 'International Tables Vol C Tables 4.2.6.8 and 6.1.1.4'

loop_
_geom_angle_atom_site_label_1
_geom_angle_atom_site_label_2
_geom_angle_atom_site_label_3
_geom_angle
C1 C2 B7 111.70(12)
C1 C2 B11 111.78(12)
B7 C2 B11 63.67(10)
C1 C2 B6 61.56(9)
B7 C2 B6 115.65(12)
B11 C2 B6 62.81(10)
C1 C2 B3 61.71(9)
B7 C2 B3 62.92(10)
B11 C2 B3 116.05(12)
B6 C2 B3 115.48(12)
N2 N1 C1 112.42(12)
N1 N2 C3 114.93(12)
N1 C1 C2 120.16(12)
N1 C1 B5 117.97(12)
C2 C1 B5 111.28(11)
N1 C1 B4 119.73(12)
C2 C1 B4 111.38(11)
B5 C1 B4 63.27(10)
N1 C1 B6 115.41(12)
C2 C1 B6 61.36(9)
B5 C1 B6 62.85(10)
B4 C1 B6 115.40(12)
N1 C1 B3 118.16(12)
C2 C1 B3 61.35(9)
B5 C1 B3 115.53(12)
B4 C1 B3 63.04(10)
B6 C1 B3 115.00(11)
C4 C3 C8 120.01(14)
C4 C3 N2 115.39(13)
C8 C3 N2 124.59(14)
C5 C6 C7 117.42(13)
C5 C6 C9 123.04(14)
C7 C6 C9 119.54(13)
C7 C8 C3 118.91(14)
C8 C7 C6 122.26(14)
C4 C5 C6 121.20(15)
C3 C4 C5 120.20(14)
C12 C9 C11 108.65(16)
C12 C9 C6 112.51(14)
C11 C9 C6 109.64(14)
C12 C9 C10 108.37(17)
C11 C9 C10 109.44(17)
C6 C9 C10 108.18(13)
B5 B9 B12 108.24(13)
B5 B9 B4 59.97(10)
B12 B9 B4 108.29(13)
B5 B9 B10 60.06(10)
B12 B9 B10 60.39(10)
B4 B9 B10 108.36(12)
B5 B9 B8 108.01(12)
B12 B9 B8 60.25(11)
B4 B9 B8 59.96(10)
B10 B9 B8 108.63(13)
C1 B5 B9 104.40(12)
C1 B5 B4 58.59(9)
B9 B5 B4 60.20(10)
C1 B5 B6 59.43(9)
B9 B5 B6 107.65(12)
B4 B5 B6 108.74(12)
C1 B5 B10 104.70(12)
B9 B5 B10 60.21(10)
B4 B5 B10 108.65(12)
B6 B5 B10 59.29(10)
C2 B6 C1 57.08(9)
C2 B6 B10 104.22(12)
C1 B6 B10 104.26(12)
C2 B6 B11 57.91(9)
C1 B6 B11 104.27(12)
B10 B6 B11 60.60(10)
C2 B6 B5 103.79(12)
C1 B6 B5 57.73(9)
B10 B6 B5 60.41(10)
B11 B6 B5 108.41(12)
B6 B10 B5 60.30(10)
B6 B10 B9 108.06(12)
B5 B10 B9 59.73(10)
B6 B10 B11 60.16(10)
B5 B10 B11 107.98(12)
B9 B10 B11 107.53(13)
B6 B10 B12 107.84(12)
B5 B10 B12 107.41(12)
B9 B10 B12 59.67(10)
B11 B10 B12 59.65(10)
B7 B12 B9 108.05(12)
B7 B12 B11 60.29(10)
B9 B12 B11 108.03(12)
B7 B12 B8 59.91(11)
B9 B12 B8 60.18(10)
B11 B12 B8 108.26(12)
B7 B12 B10 108.22(12)
B9 B12 B10 59.94(10)
B11 B12 B10 60.00(10)
B8 B12 B10 108.21(12)
C2 B11 B6 59.28(9)
C2 B11 B12 103.80(12)
B6 B11 B12 107.66(13)
C2 B11 B10 104.21(12)
B6 B11 B10 59.24(10)
B12 B11 B10 60.35(10)
C2 B11 B7 58.14(9)
B6 B11 B7 108.20(12)
B12 B11 B7 59.79(10)
B10 B11 B7 108.09(13)
C2 B7 B12 103.94(12)
C2 B7 B3 59.32(9)
B12 B7 B3 108.15(13)
C2 B7 B8 104.41(12)
B12 B7 B8 60.44(11)
B3 B7 B8 59.58(10)
C2 B7 B11 58.19(9)
B12 B7 B11 59.92(10)
B3 B7 B11 108.55(12)
B8 B7 B11 108.39(13)
C2 B3 C1 56.94(9)
C2 B3 B8 103.71(12)
C1 B3 B8 103.75(12)
C2 B3 B7 57.76(9)
C1 B3 B7 103.80(12)
B8 B3 B7 60.22(11)
C2 B3 B4 103.64(12)
C1 B3 B4 57.72(9)
B8 B3 B4 60.15(10)
B7 B3 B4 107.91(13)
B3 B8 B7 60.20(10)
B3 B8 B4 60.50(10)
B7 B8 B4 108.18(12)
B3 B8 B9 108.16(12)
B7 B8 B9 107.36(13)
B4 B8 B9 59.80(10)
B3 B8 B12 108.02(13)
B7 B8 B12 59.65(10)
B4 B8 B12 107.61(12)
B9 B8 B12 59.57(10)
C1 B4 B5 58.14(9)
C1 B4 B9 103.78(12)
B5 B4 B9 59.83(10)
C1 B4 B8 104.29(12)
B5 B4 B8 108.12(12)
B9 B4 B8 60.24(10)
C1 B4 B3 59.24(9)
B5 B4 B3 108.18(13)
B9 B4 B3 107.60(13)
B8 B4 B3 59.35(10)

loop_
_geom_bond_atom_site_label_1
_geom_bond_atom_site_label_2
_geom_bond_distance
C2 C1 1.643(2)
C2 B7 1.692(2)
C2 B11 1.693(2)
C2 B6 1.718(2)
C2 B3 1.721(2)
N1 N2 1.2456(18)
N1 C1 1.4524(18)
N2 C3 1.4248(18)
C1 B5 1.690(2)
C1 B4 1.699(2)
C1 B6 1.721(2)
C1 B3 1.726(2)
C3 C4 1.381(2)
C3 C8 1.398(2)
C6 C5 1.390(2)
C6 C7 1.401(2)
C6 C9 1.532(2)
C8 C7 1.378(2)
C5 C4 1.387(2)
C9 C12 1.523(3)
C9 C11 1.527(3)
C9 C10 1.534(3)
B9 B5 1.775(3)
B9 B12 1.779(3)
B9 B4 1.782(2)
B9 B10 1.784(3)
B9 B8 1.790(3)
B5 B4 1.778(2)
B5 B6 1.779(3)
B5 B10 1.781(2)
B6 B10 1.761(2)
B6 B11 1.778(2)
B10 B11 1.786(3)
B10 B12 1.792(3)
B12 B7 1.777(3)
B12 B11 1.779(3)
B12 B8 1.791(3)
B11 B7 1.786(3)
B7 B3 1.781(3)
B7 B8 1.781(3)
B3 B8 1.770(3)
B3 B4 1.791(3)
B8 B4 1.785(3)
